data_1566619
loop_
_publ_author_name
'Kelty, Margaret L.'
'McNeece, Andrew J.'
'Kurutz, Josh W.'
'Filatov, Alexander S.'
'Anderson, John S.'

_publ_section_title
;
 Electrostatic vs. Inductive Effects in Phosphine Ligand Donor Properties
 and Reactivity
;
_journal_name_full 'Chemical Science'
_journal_paper_doi 10.1039/D1SC04277G
_journal_year 2022
_chemical_formula_moiety 'C18 H14 B F3 P Se, C24 H20 P'
_chemical_formula_sum 'C42 H34 B F3 P2 Se'
_chemical_formula_weight 747.40
_space_group_crystal_system triclinic
_space_group_IT_number 2
_space_group_name_Hall '-P 1'
_space_group_name_H-M_alt 'P -1'
_atom_sites_solution_hydrogens geom
_atom_sites_solution_primary dual
_atom_sites_solution_secondary difmap
_audit_creation_date 2020-09-01
_audit_creation_method
;
Olex2 1.2
(compiled 2018.05.29 svn.r3508 for OlexSys, GUI svn.r5506)
;
_audit_update_record
;
2021-06-16 deposited with the CCDC.	2022-03-15 downloaded from the CCDC.
;
_cell_angle_alpha 84.9610(10)
_cell_angle_beta 77.687(2)
_cell_angle_gamma 74.085(2)
_cell_formula_units_Z 2
_cell_length_a 9.6724(5)
_cell_length_b 12.8821(6)
_cell_length_c 14.5407(7)
_cell_measurement_reflns_used 9805
_cell_measurement_temperature 100(2)
_cell_measurement_theta_max 28.34
_cell_measurement_theta_min 2.22
_cell_volume 1701.43(15)
_computing_cell_refinement 'SAINT V.8.35A (Bruker AXS Inc., 2013)'
_computing_data_collection 'APEX3 v.2015.9-0 (Bruker AXS Inc., 2015)'
_computing_data_reduction 'SAINT V.8.35A (Bruker AXS Inc., 2013)'
_computing_molecular_graphics
;
OLEX2: a complete structure solution, refinement and analysis program 
Dolomanov et al., 2009

Mercury: visualization and analysis of crystal structures
Macrae, et al., 2006

O. V. Dolomanov, L. J. Bourhis, R. J. Gildea, J. A. K. Howard and H. Puschmann.
J. Appl. Cryst. (2009). 42, 339-341;

C. F. Macrae, P. R. Edgington, P. McCabe, E. Pidcock, G. P. Shields, R. Taylor,
M. Towler and J. van de Streek, J. Appl. Cryst. (2006). 39, 453-457.
;
_computing_publication_material
;
 APEX3 v.2015.5-2 (Bruker AXS Inc., 2015)
 OLEX2 (Dolomanov et al., 2009)
;
_computing_structure_refinement 'XL-2018/3 (Sheldrick, 2015b)'
_computing_structure_solution 'XT 2014/5 (Sheldrick, 2015a)'
_diffrn_ambient_temperature 100(2)
_diffrn_detector 'Bruker PHOTON 100'
_diffrn_detector_area_resol_mean 10.4167
_diffrn_detector_type CMOS
_diffrn_measured_fraction_theta_full 0.999
_diffrn_measured_fraction_theta_max 0.998
_diffrn_measurement_device_type 'Bruker D8 Venture'
_diffrn_measurement_method 'omega and phi scans'
_diffrn_radiation_monochromator mirrors
_diffrn_radiation_type MoK\a
_diffrn_radiation_wavelength 0.71073
_diffrn_reflns_av_R_equivalents 0.0322
_diffrn_reflns_av_unetI/netI 0.0207
_diffrn_reflns_Laue_measured_fraction_full 0.999
_diffrn_reflns_Laue_measured_fraction_max 0.998
_diffrn_reflns_limit_h_max 12
_diffrn_reflns_limit_h_min -12
_diffrn_reflns_limit_k_max 17
_diffrn_reflns_limit_k_min -17
_diffrn_reflns_limit_l_max 19
_diffrn_reflns_limit_l_min -19
_diffrn_reflns_number 62543
_diffrn_reflns_point_group_measured_fraction_full 0.999
_diffrn_reflns_point_group_measured_fraction_max 0.998
_diffrn_reflns_theta_full 25.242
_diffrn_reflns_theta_max 28.379
_diffrn_reflns_theta_min 2.233
_diffrn_source 'micro-focus X-ray tube'
_diffrn_source_type 'INCOATEC ImuS'
_diffrn_standards_number 0
_exptl_absorpt_coefficient_mu 1.245
_exptl_absorpt_correction_T_max 0.7457
_exptl_absorpt_correction_T_min 0.6710
_exptl_absorpt_correction_type multi-scan
_exptl_absorpt_process_details
'SADABS-2016/2 (Bruker,2016/2) was used for absorption correction. wR2(int) was 0.0908 before and 0.0435 after correction. The Ratio of minimum to maximum transmission is 0.8998. The \l/2 correction factor is Not present.'
_exptl_crystal_colour 'clear light colourless'
_exptl_crystal_colour_lustre clear
_exptl_crystal_colour_modifier light
_exptl_crystal_colour_primary colourless
_exptl_crystal_density_diffrn 1.459
_exptl_crystal_description block
_exptl_crystal_F_000 764
_exptl_crystal_size_max 0.303
_exptl_crystal_size_mid 0.218
_exptl_crystal_size_min 0.13
_refine_diff_density_max 0.546
_refine_diff_density_min -0.315
_refine_diff_density_rms 0.068
_refine_ls_extinction_method none
_refine_ls_goodness_of_fit_ref 1.074
_refine_ls_hydrogen_treatment constr
_refine_ls_matrix_type full
_refine_ls_number_parameters 442
_refine_ls_number_reflns 8501
_refine_ls_number_restraints 0
_refine_ls_restrained_S_all 1.074
_refine_ls_R_factor_all 0.0353
_refine_ls_R_factor_gt 0.0293
_refine_ls_shift/su_max 0.001
_refine_ls_shift/su_mean 0.000
_refine_ls_structure_factor_coef Fsqd
_refine_ls_weighting_details 'w=1/[\s^2^(Fo^2^)+(0.0327P)^2^+1.2298P] where P=(Fo^2^+2Fc^2^)/3'
_refine_ls_weighting_scheme calc
_refine_ls_wR_factor_gt 0.0701
_refine_ls_wR_factor_ref 0.0727
_reflns_Friedel_coverage 0.000
_reflns_number_gt 7613
_reflns_number_total 8501
_reflns_threshold_expression 'I > 2\s(I)'
_cod_data_source_file d1sc04277g2.cif
_cod_data_source_block try1
_cod_depositor_comments
;
The following automatic conversions were performed:

data item '_atom_sites_solution_secondary' value 'difference map' was
changed to 'difmap'.

Automatic conversion script
Id: cif_fix_values 7556 2019-12-06 15:28:31Z antanas 
;
_cod_database_code 1566619
_shelx_shelxl_version_number 2018/1
_shelx_space_group_comment
;
The symmetry employed for this shelxl refinement is uniquely defined
by the following loop, which should always be used as a source of
symmetry information in preference to the above space-group names.
They are only intended as comments.
;
_shelx_estimated_absorpt_t_max 0.855
_shelx_estimated_absorpt_t_min 0.704
_olex2_refinement_description
;
1. Others
 Fixed Uiso: H2(0.017) H3(0.02) H4(0.023) H5(0.018) H8(0.022) H9(0.029)
 H10(0.031) H11(0.03) H12(0.023) H14(0.018) H15(0.021) H16(0.023) H17(0.023)
 H18(0.018) H20(0.018) H21(0.022) H22(0.022) H23(0.02) H24(0.016) H26(0.016)
 H27(0.019) H28(0.02) H29(0.018) H30(0.016) H32(0.02) H33(0.024) H34(0.021)
 H35(0.019) H36(0.017) H38(0.017) H39(0.022) H40(0.023) H41(0.022) H42(0.019)
 Fixed X: H2(0.84379) H3(1.096098) H4(1.215917) H5(1.080252) H8(0.900367)
 H9(1.087807) H10(1.241213) H11(1.199348) H12(1.007782) H14(0.696133)
 H15(0.500485) H16(0.336278) H17(0.367009) H18(0.559898) H20(0.784924)
 H21(0.659434) H22(0.538371) H23(0.543662) H24(0.67153) H26(0.683867)
 H27(0.580606) H28(0.58522) H29(0.69333) H30(0.808063) H32(1.039561)
 H33(1.278139) H34(1.398781) H35(1.28428) H36(1.049447) H38(1.059311)
 H39(1.049449) H40(0.830228) H41(0.617586) H42(0.625265)
 Fixed Y: H2(0.093019) H3(0.061681) H4(0.125032) H5(0.209889) H8(0.09359)
 H9(0.035091) H10(0.144753) H11(0.316682) H12(0.378531) H14(0.086446)
 H15(0.032675) H16(0.148254) H17(0.318676) H18(0.375343) H20(0.236642)
 H21(0.107572) H22(0.036845) H23(0.093416) H24(0.220342) H26(0.559662)
 H27(0.670404) H28(0.597736) H29(0.414073) H30(0.304427) H32(0.143223)
 H33(0.047289) H34(0.105621) H35(0.260892) H36(0.362188) H38(0.421153)
 H39(0.542449) H40(0.613658) H41(0.566316) H42(0.444171)
 Fixed Z: H2(0.379578) H3(0.349353) H4(0.206825) H5(0.094133) H8(-0.037396)
 H9(-0.167372) H10(-0.234868) H11(-0.178455) H12(-0.051103) H14(0.113949)
 H15(0.081272) H16(-0.002753) H17(-0.054283) H18(-0.019384) H20(0.782205)
 H21(0.846801) H22(0.755134) H23(0.597726) H24(0.53101) H26(0.584878)
 H27(0.467554) H28(0.324999) H29(0.298764) H30(0.412078) H32(0.648034)
 H33(0.582733) H34(0.439304) H35(0.361366) H36(0.429053) H38(0.651477)
 H39(0.765385) H40(0.868467) H41(0.859521) H42(0.747691)
;
_olex2_submission_special_instructions 'No special instructions were received'

loop_
_space_group_symop_operation_xyz
'x, y, z'
'-x, -y, -z'

loop_
_atom_site_label
_atom_site_type_symbol
_atom_site_fract_x
_atom_site_fract_y
_atom_site_fract_z
_atom_site_U_iso_or_equiv
_atom_site_adp_type
_atom_site_occupancy
_atom_site_site_symmetry_order
_atom_site_calc_flag
_atom_site_refinement_flags_posn
_atom_site_refinement_flags_adp
_atom_site_refinement_flags_occupancy
_atom_site_disorder_assembly
_atom_site_disorder_group
Se1 Se 0.74085(2) 0.45205(2) 0.09072(2) 0.01617(5) Uani 1 1 d . . . . .
P1 P 0.79563(4) 0.28338(3) 0.07453(3) 0.01073(8) Uani 1 1 d . . . . .
F1 F 0.53881(10) 0.27258(8) 0.25103(7) 0.0189(2) Uani 1 1 d . . . . .
F2 F 0.58934(11) 0.09058(8) 0.28902(7) 0.0197(2) Uani 1 1 d . . . . .
F3 F 0.59416(10) 0.21000(8) 0.39348(6) 0.0182(2) Uani 1 1 d . . . . .
C1 C 0.80245(16) 0.17232(12) 0.25691(10) 0.0115(3) Uani 1 1 d . . . . .
C2 C 0.89071(17) 0.11806(12) 0.32101(11) 0.0140(3) Uani 1 1 d . . . . .
H2 H 0.843790 0.093019 0.379578 0.017 Uiso 1 1 calc R . . . .
C3 C 1.04177(18) 0.09908(13) 0.30371(11) 0.0167(3) Uani 1 1 d . . . . .
H3 H 1.096098 0.061681 0.349353 0.020 Uiso 1 1 calc R . . . .
C4 C 1.11267(18) 0.13523(14) 0.21914(12) 0.0191(3) Uani 1 1 d . . . . .
H4 H 1.215917 0.125032 0.206825 0.023 Uiso 1 1 calc R . . . .
C5 C 1.03130(17) 0.18641(13) 0.15272(11) 0.0153(3) Uani 1 1 d . . . . .
H5 H 1.080252 0.209889 0.094133 0.018 Uiso 1 1 calc R . . . .
C6 C 0.87810(16) 0.20457(12) 0.16968(10) 0.0116(3) Uani 1 1 d . . . . .
C7 C 0.93668(17) 0.24151(13) -0.03066(10) 0.0143(3) Uani 1 1 d . . . . .
C8 C 0.96080(18) 0.13925(14) -0.06600(11) 0.0182(3) Uani 1 1 d . . . . .
H8 H 0.900367 0.093590 -0.037396 0.022 Uiso 1 1 calc R . . . .
C9 C 1.07288(19) 0.10413(15) -0.14282(12) 0.0238(4) Uani 1 1 d . . . . .
H9 H 1.087807 0.035091 -0.167372 0.029 Uiso 1 1 calc R . . . .
C10 C 1.16273(19) 0.16968(17) -0.18358(12) 0.0260(4) Uani 1 1 d . . . . .
H10 H 1.241213 0.144753 -0.234868 0.031 Uiso 1 1 calc R . . . .
C11 C 1.13835(19) 0.27148(17) -0.14968(12) 0.0249(4) Uani 1 1 d . . . . .
H11 H 1.199348 0.316682 -0.178455 0.030 Uiso 1 1 calc R . . . .
C12 C 1.02488(19) 0.30818(14) -0.07360(11) 0.0191(3) Uani 1 1 d . . . . .
H12 H 1.007782 0.378531 -0.051103 0.023 Uiso 1 1 calc R . . . .
C13 C 0.64582(16) 0.23667(12) 0.05168(10) 0.0124(3) Uani 1 1 d . . . . .
C14 C 0.62867(18) 0.13425(13) 0.08059(11) 0.0152(3) Uani 1 1 d . . . . .
H14 H 0.696133 0.086446 0.113949 0.018 Uiso 1 1 calc R . . . .
C15 C 0.51296(18) 0.10216(14) 0.06061(11) 0.0175(3) Uani 1 1 d . . . . .
H15 H 0.500485 0.032675 0.081272 0.021 Uiso 1 1 calc R . . . .
C16 C 0.41536(18) 0.17072(14) 0.01072(12) 0.0189(3) Uani 1 1 d . . . . .
H16 H 0.336278 0.148254 -0.002753 0.023 Uiso 1 1 calc R . . . .
C17 C 0.43327(18) 0.27198(14) -0.01946(12) 0.0189(3) Uani 1 1 d . . . . .
H17 H 0.367009 0.318676 -0.054283 0.023 Uiso 1 1 calc R . . . .
C18 C 0.54812(17) 0.30563(13) 0.00105(11) 0.0153(3) Uani 1 1 d . . . . .
H18 H 0.559898 0.375343 -0.019384 0.018 Uiso 1 1 calc R . . . .
B1 B 0.62713(19) 0.18847(15) 0.29601(12) 0.0136(3) Uani 1 1 d . . . . .
P2 P 0.84074(4) 0.33691(3) 0.59825(3) 0.00988(8) Uani 1 1 d . . . . .
C19 C 0.73863(16) 0.24180(12) 0.65053(10) 0.0114(3) Uani 1 1 d . . . . .
C20 C 0.73604(17) 0.20768(13) 0.74471(11) 0.0149(3) Uani 1 1 d . . . . .
H20 H 0.784924 0.236642 0.782205 0.018 Uiso 1 1 calc R . . . .
C21 C 0.66145(18) 0.13117(13) 0.78288(11) 0.0180(3) Uani 1 1 d . . . . .
H21 H 0.659434 0.107572 0.846801 0.022 Uiso 1 1 calc R . . . .
C22 C 0.58978(18) 0.08888(13) 0.72837(12) 0.0180(3) Uani 1 1 d . . . . .
H22 H 0.538371 0.036845 0.755134 0.022 Uiso 1 1 calc R . . . .
C23 C 0.59304(17) 0.12244(13) 0.63485(12) 0.0165(3) Uani 1 1 d . . . . .
H23 H 0.543662 0.093416 0.597726 0.020 Uiso 1 1 calc R . . . .
C24 C 0.66811(16) 0.19821(12) 0.59534(11) 0.0135(3) Uani 1 1 d . . . . .
H24 H 0.671530 0.220342 0.531010 0.016 Uiso 1 1 calc R . . . .
C25 C 0.75702(16) 0.42142(12) 0.50962(10) 0.0114(3) Uani 1 1 d . . . . .
C26 C 0.68795(16) 0.53049(12) 0.52628(11) 0.0135(3) Uani 1 1 d . . . . .
H26 H 0.683867 0.559662 0.584878 0.016 Uiso 1 1 calc R . . . .
C27 C 0.62547(17) 0.59588(13) 0.45702(12) 0.0159(3) Uani 1 1 d . . . . .
H27 H 0.580606 0.670404 0.467554 0.019 Uiso 1 1 calc R . . . .
C28 C 0.62833(17) 0.55266(13) 0.37225(11) 0.0164(3) Uani 1 1 d . . . . .
H28 H 0.585220 0.597736 0.324999 0.020 Uiso 1 1 calc R . . . .
C29 C 0.69401(17) 0.44368(13) 0.35619(11) 0.0153(3) Uani 1 1 d . . . . .
H29 H 0.693330 0.414073 0.298764 0.018 Uiso 1 1 calc R . . . .
C30 C 0.76037(17) 0.37833(13) 0.42383(11) 0.0136(3) Uani 1 1 d . . . . .
H30 H 0.808063 0.304427 0.412078 0.016 Uiso 1 1 calc R . . . .
C31 C 1.02165(16) 0.26243(12) 0.54501(10) 0.0114(3) Uani 1 1 d . . . . .
C32 C 1.08978(17) 0.16795(13) 0.59048(11) 0.0163(3) Uani 1 1 d . . . . .
H32 H 1.039561 0.143223 0.648034 0.020 Uiso 1 1 calc R . . . .
C33 C 1.23069(18) 0.11056(14) 0.55131(13) 0.0201(3) Uani 1 1 d . . . . .
H33 H 1.278139 0.047289 0.582733 0.024 Uiso 1 1 calc R . . . .
C34 C 1.30246(17) 0.14553(13) 0.46621(12) 0.0176(3) Uani 1 1 d . . . . .
H34 H 1.398781 0.105621 0.439304 0.021 Uiso 1 1 calc R . . . .
C35 C 1.23492(17) 0.23813(13) 0.42011(11) 0.0160(3) Uani 1 1 d . . . . .
H35 H 1.284280 0.260892 0.361366 0.019 Uiso 1 1 calc R . . . .
C36 C 1.09504(17) 0.29768(13) 0.45979(11) 0.0145(3) Uani 1 1 d . . . . .
H36 H 1.049447 0.362188 0.429053 0.017 Uiso 1 1 calc R . . . .
C37 C 0.84338(17) 0.42091(12) 0.68899(10) 0.0117(3) Uani 1 1 d . . . . .
C38 C 0.96985(17) 0.45010(13) 0.69378(11) 0.0143(3) Uani 1 1 d . . . . .
H38 H 1.059311 0.421153 0.651477 0.017 Uiso 1 1 calc R . . . .
C39 C 0.96363(19) 0.52223(14) 0.76132(11) 0.0185(3) Uani 1 1 d . . . . .
H39 H 1.049449 0.542449 0.765385 0.022 Uiso 1 1 calc R . . . .
C40 C 0.83324(19) 0.56461(13) 0.82250(11) 0.0191(3) Uani 1 1 d . . . . .
H40 H 0.830228 0.613658 0.868467 0.023 Uiso 1 1 calc R . . . .
C41 C 0.70696(19) 0.53634(13) 0.81752(11) 0.0186(3) Uani 1 1 d . . . . .
H41 H 0.617586 0.566316 0.859521 0.022 Uiso 1 1 calc R . . . .
C42 C 0.71145(17) 0.46424(13) 0.75113(11) 0.0160(3) Uani 1 1 d . . . . .
H42 H 0.625265 0.444171 0.747691 0.019 Uiso 1 1 calc R . . . .

loop_
_atom_site_aniso_label
_atom_site_aniso_U_11
_atom_site_aniso_U_22
_atom_site_aniso_U_33
_atom_site_aniso_U_23
_atom_site_aniso_U_13
_atom_site_aniso_U_12
Se1 0.02245(9) 0.01080(8) 0.01580(8) -0.00070(6) -0.00555(6) -0.00377(6)
P1 0.01175(17) 0.01016(17) 0.00998(17) -0.00044(13) -0.00216(14) -0.00230(14)
F1 0.0137(4) 0.0228(5) 0.0169(5) -0.0001(4) -0.0020(4) -0.0003(4)
F2 0.0218(5) 0.0224(5) 0.0190(5) -0.0023(4) -0.0017(4) -0.0136(4)
F3 0.0161(5) 0.0285(5) 0.0112(4) -0.0044(4) 0.0006(3) -0.0092(4)
C1 0.0139(7) 0.0093(6) 0.0119(7) -0.0027(5) -0.0018(5) -0.0039(5)
C2 0.0173(7) 0.0123(7) 0.0123(7) 0.0005(5) -0.0025(6) -0.0044(6)
C3 0.0172(8) 0.0160(7) 0.0160(7) 0.0002(6) -0.0071(6) -0.0002(6)
C4 0.0117(7) 0.0232(8) 0.0209(8) 0.0004(7) -0.0038(6) -0.0021(6)
C5 0.0131(7) 0.0180(8) 0.0139(7) 0.0008(6) -0.0013(6) -0.0040(6)
C6 0.0134(7) 0.0099(7) 0.0116(7) -0.0009(5) -0.0036(5) -0.0024(5)
C7 0.0139(7) 0.0186(8) 0.0092(7) 0.0006(6) -0.0031(5) -0.0017(6)
C8 0.0178(8) 0.0194(8) 0.0153(7) -0.0012(6) -0.0043(6) -0.0003(6)
C9 0.0213(8) 0.0271(9) 0.0172(8) -0.0068(7) -0.0063(7) 0.0070(7)
C10 0.0144(8) 0.0439(11) 0.0125(8) -0.0020(7) -0.0023(6) 0.0044(7)
C11 0.0174(8) 0.0409(11) 0.0155(8) 0.0062(7) -0.0027(6) -0.0088(8)
C12 0.0196(8) 0.0238(8) 0.0139(7) 0.0027(6) -0.0041(6) -0.0058(7)
C13 0.0119(7) 0.0142(7) 0.0102(7) -0.0040(5) -0.0010(5) -0.0020(6)
C14 0.0188(8) 0.0158(7) 0.0114(7) -0.0010(6) -0.0042(6) -0.0043(6)
C15 0.0218(8) 0.0195(8) 0.0129(7) -0.0021(6) -0.0004(6) -0.0103(7)
C16 0.0140(7) 0.0258(9) 0.0178(8) -0.0085(7) -0.0008(6) -0.0063(6)
C17 0.0150(7) 0.0197(8) 0.0207(8) -0.0051(6) -0.0069(6) 0.0016(6)
C18 0.0170(7) 0.0132(7) 0.0148(7) -0.0023(6) -0.0041(6) -0.0009(6)
B1 0.0137(8) 0.0173(8) 0.0109(8) -0.0020(6) -0.0009(6) -0.0068(7)
P2 0.00921(17) 0.01096(17) 0.00938(17) -0.00109(13) -0.00128(13) -0.00269(14)
C19 0.0095(6) 0.0111(7) 0.0124(7) -0.0011(5) 0.0001(5) -0.0021(5)
C20 0.0153(7) 0.0171(7) 0.0122(7) -0.0010(6) -0.0020(6) -0.0048(6)
C21 0.0191(8) 0.0188(8) 0.0137(7) 0.0018(6) 0.0004(6) -0.0047(6)
C22 0.0140(7) 0.0147(7) 0.0239(8) 0.0013(6) -0.0001(6) -0.0047(6)
C23 0.0138(7) 0.0138(7) 0.0234(8) -0.0016(6) -0.0058(6) -0.0043(6)
C24 0.0125(7) 0.0136(7) 0.0140(7) -0.0004(6) -0.0037(6) -0.0022(6)
C25 0.0093(6) 0.0139(7) 0.0114(7) 0.0007(5) -0.0015(5) -0.0043(5)
C26 0.0113(7) 0.0140(7) 0.0157(7) -0.0024(6) -0.0021(6) -0.0041(6)
C27 0.0132(7) 0.0127(7) 0.0213(8) 0.0001(6) -0.0044(6) -0.0021(6)
C28 0.0125(7) 0.0197(8) 0.0177(8) 0.0047(6) -0.0051(6) -0.0053(6)
C29 0.0156(7) 0.0209(8) 0.0111(7) -0.0001(6) -0.0027(6) -0.0075(6)
C30 0.0137(7) 0.0135(7) 0.0135(7) -0.0015(6) -0.0007(6) -0.0048(6)
C31 0.0090(6) 0.0122(7) 0.0129(7) -0.0034(5) -0.0007(5) -0.0027(5)
C32 0.0141(7) 0.0174(8) 0.0160(7) 0.0026(6) -0.0011(6) -0.0043(6)
C33 0.0140(8) 0.0153(8) 0.0283(9) 0.0037(7) -0.0035(7) -0.0015(6)
C34 0.0110(7) 0.0147(7) 0.0259(8) -0.0056(6) 0.0018(6) -0.0041(6)
C35 0.0139(7) 0.0186(8) 0.0153(7) -0.0024(6) 0.0022(6) -0.0073(6)
C36 0.0136(7) 0.0141(7) 0.0157(7) 0.0008(6) -0.0021(6) -0.0046(6)
C37 0.0143(7) 0.0114(7) 0.0100(7) -0.0004(5) -0.0036(5) -0.0033(6)
C38 0.0136(7) 0.0175(7) 0.0121(7) 0.0004(6) -0.0020(6) -0.0054(6)
C39 0.0214(8) 0.0233(8) 0.0156(7) -0.0002(6) -0.0056(6) -0.0126(7)
C40 0.0287(9) 0.0164(8) 0.0141(7) -0.0027(6) -0.0052(7) -0.0075(7)
C41 0.0201(8) 0.0184(8) 0.0145(7) -0.0046(6) 0.0000(6) -0.0018(6)
C42 0.0132(7) 0.0187(8) 0.0163(7) -0.0041(6) -0.0019(6) -0.0041(6)

loop_
_atom_type_symbol
_atom_type_description
_atom_type_scat_dispersion_real
_atom_type_scat_dispersion_imag
_atom_type_scat_source
C C 0.0033 0.0016 'International Tables Vol C Tables 4.2.6.8 and 6.1.1.4'
H H 0.0000 0.0000 'International Tables Vol C Tables 4.2.6.8 and 6.1.1.4'
B B 0.0013 0.0007 'International Tables Vol C Tables 4.2.6.8 and 6.1.1.4'
F F 0.0171 0.0103 'International Tables Vol C Tables 4.2.6.8 and 6.1.1.4'
P P 0.1023 0.0942 'International Tables Vol C Tables 4.2.6.8 and 6.1.1.4'
Se Se -0.0929 2.2259 'International Tables Vol C Tables 4.2.6.8 and 6.1.1.4'

loop_
_geom_angle_atom_site_label_1
_geom_angle_atom_site_label_2
_geom_angle_atom_site_label_3
_geom_angle
_geom_angle_site_symmetry_1
_geom_angle_site_symmetry_3
_geom_angle_publ_flag
C6 P1 Se1 113.64(5) . . ?
C7 P1 Se1 111.66(5) . . ?
C7 P1 C6 103.19(7) . . ?
C13 P1 Se1 113.12(5) . . ?
C13 P1 C6 112.27(7) . . ?
C13 P1 C7 101.87(7) . . ?
C2 C1 C6 115.76(14) . . ?
C2 C1 B1 114.19(13) . . ?
C6 C1 B1 130.05(14) . . ?
C3 C2 C1 123.87(14) . . ?
C4 C3 C2 119.20(15) . . ?
C3 C4 C5 119.16(15) . . ?
C4 C5 C6 121.70(15) . . ?
C1 C6 P1 126.55(11) . . ?
C5 C6 P1 112.92(11) . . ?
C5 C6 C1 120.23(14) . . ?
C8 C7 P1 119.63(12) . . ?
C12 C7 P1 120.86(13) . . ?
C12 C7 C8 119.45(15) . . ?
C9 C8 C7 120.23(16) . . ?
C10 C9 C8 120.01(17) . . ?
C11 C10 C9 120.03(16) . . ?
C10 C11 C12 120.42(17) . . ?
C7 C12 C11 119.82(17) . . ?
C14 C13 P1 122.17(12) . . ?
C14 C13 C18 119.76(14) . . ?
C18 C13 P1 118.05(12) . . ?
C15 C14 C13 119.87(15) . . ?
C16 C15 C14 120.45(15) . . ?
C17 C16 C15 119.89(15) . . ?
C16 C17 C18 120.21(15) . . ?
C17 C18 C13 119.80(15) . . ?
F1 B1 F2 109.72(13) . . ?
F1 B1 F3 107.94(13) . . ?
F1 B1 C1 114.05(13) . . ?
F2 B1 C1 109.98(13) . . ?
F3 B1 F2 106.03(12) . . ?
F3 B1 C1 108.80(12) . . ?
C25 P2 C19 111.56(7) . . ?
C31 P2 C19 108.13(7) . . ?
C31 P2 C25 108.89(7) . . ?
C37 P2 C19 108.00(7) . . ?
C37 P2 C25 108.31(7) . . ?
C37 P2 C31 111.99(7) . . ?
C20 C19 P2 120.14(12) . . ?
C24 C19 P2 119.61(12) . . ?
C24 C19 C20 120.17(14) . . ?
C21 C20 C19 119.39(15) . . ?
C22 C21 C20 120.44(15) . . ?
C21 C22 C23 120.10(15) . . ?
C24 C23 C22 120.22(15) . . ?
C23 C24 C19 119.68(14) . . ?
C26 C25 P2 119.97(11) . . ?
C26 C25 C30 119.90(14) . . ?
C30 C25 P2 120.12(12) . . ?
C27 C26 C25 119.77(14) . . ?
C26 C27 C28 120.11(15) . . ?
C27 C28 C29 120.31(15) . . ?
C30 C29 C28 120.04(15) . . ?
C29 C30 C25 119.83(14) . . ?
C32 C31 P2 119.02(11) . . ?
C36 C31 P2 121.05(12) . . ?
C36 C31 C32 119.93(14) . . ?
C33 C32 C31 119.80(15) . . ?
C32 C33 C34 119.96(15) . . ?
C35 C34 C33 120.56(15) . . ?
C34 C35 C36 119.98(15) . . ?
C35 C36 C31 119.75(15) . . ?
C38 C37 P2 121.27(12) . . ?
C38 C37 C42 120.26(14) . . ?
C42 C37 P2 118.27(11) . . ?
C37 C38 C39 119.16(15) . . ?
C40 C39 C38 120.32(15) . . ?
C39 C40 C41 120.69(15) . . ?
C42 C41 C40 119.72(15) . . ?
C41 C42 C37 119.85(15) . . ?

loop_
_geom_bond_atom_site_label_1
_geom_bond_atom_site_label_2
_geom_bond_distance
_geom_bond_site_symmetry_2
_geom_bond_publ_flag
Se1 P1 2.1125(4) . ?
P1 C6 1.8333(15) . ?
P1 C7 1.8283(16) . ?
P1 C13 1.8140(16) . ?
F1 B1 1.392(2) . ?
F2 B1 1.423(2) . ?
F3 B1 1.4194(19) . ?
C1 C2 1.408(2) . ?
C1 C6 1.413(2) . ?
C1 B1 1.630(2) . ?
C2 C3 1.384(2) . ?
C3 C4 1.384(2) . ?
C4 C5 1.384(2) . ?
C5 C6 1.406(2) . ?
C7 C8 1.397(2) . ?
C7 C12 1.391(2) . ?
C8 C9 1.390(2) . ?
C9 C10 1.384(3) . ?
C10 C11 1.383(3) . ?
C11 C12 1.393(2) . ?
C13 C14 1.392(2) . ?
C13 C18 1.395(2) . ?
C14 C15 1.386(2) . ?
C15 C16 1.386(2) . ?
C16 C17 1.384(2) . ?
C17 C18 1.392(2) . ?
P2 C19 1.7984(15) . ?
P2 C25 1.7935(15) . ?
P2 C31 1.7927(15) . ?
P2 C37 1.7869(15) . ?
C19 C20 1.398(2) . ?
C19 C24 1.395(2) . ?
C20 C21 1.387(2) . ?
C21 C22 1.387(2) . ?
C22 C23 1.387(2) . ?
C23 C24 1.386(2) . ?
C25 C26 1.398(2) . ?
C25 C30 1.400(2) . ?
C26 C27 1.386(2) . ?
C27 C28 1.388(2) . ?
C28 C29 1.391(2) . ?
C29 C30 1.384(2) . ?
C31 C32 1.399(2) . ?
C31 C36 1.396(2) . ?
C32 C33 1.385(2) . ?
C33 C34 1.387(2) . ?
C34 C35 1.385(2) . ?
C35 C36 1.388(2) . ?
C37 C38 1.391(2) . ?
C37 C42 1.401(2) . ?
C38 C39 1.391(2) . ?
C39 C40 1.382(2) . ?
C40 C41 1.384(2) . ?
C41 C42 1.383(2) . ?
